data_2243824
loop_
_publ_author_name
'Vu Quoc, Trung'
'Phan Thuy, Linh'
'Do Ba, Dai'
'Tran Thi Thuy, Duong'
'Nguyen Ngoc, Linh'
'Nguyen Thuy, Chinh'
'Duong Khanh, Linh'
'Ha Manh, Hung'
'Thai, Hoang'
'Le Van, Khoe'
'Van Meervelt, Luc'

_publ_section_title
;
 Crystal structure of potassium hydrogen
 bis((<i>E</i>)-2-{4-[3-(thiophen-3-yl)acryloyl]phenoxy}acetate)
;
_journal_coeditor_code EY2007
_journal_issue 6
_journal_name_full 'Acta Crystallographica Section E'
_journal_page_first 609
_journal_page_last 614
_journal_paper_doi 10.1107/S2056989021004801
_journal_volume 77
_journal_year 2021
_chemical_formula_moiety '[K (C15 H11 O4 S1) (C15 H12 O4 S1)]'
_chemical_formula_sum 'C30 H23 K O8 S2'
_chemical_formula_weight 614.70
_chemical_name_common
'Poly[(\m-(<i>E</i>)-2-{4-[3-(thiophen-3-yl)acryloyl]phenoxy}acetato)(\m-(<i>E</i>)-2-{4-[3-(thiophen-3-yl)acryloyl]phenoxy}acetic acid)potassium]'
_chemical_name_systematic
;
Potassium hydrogen
bis((<i>E</i>)-2-{4-[3-(thiophen-3-yl)acryloyl]phenoxy}acetate)
;
_space_group_crystal_system triclinic
_space_group_IT_number 2
_space_group_name_Hall '-P 1'
_space_group_name_H-M_alt 'P -1'
_atom_sites_solution_hydrogens mixed
_atom_sites_solution_primary dual
_audit_creation_method
;
Olex2 1.3
(compiled 2020.11.12 svn.r5f609507 for OlexSys, GUI svn.r6226)
;
_cell_angle_alpha 92.412(4)
_cell_angle_beta 90.548(4)
_cell_angle_gamma 105.808(4)
_cell_formula_units_Z 2
_cell_length_a 6.0036(3)
_cell_length_b 9.6432(5)
_cell_length_c 25.0966(16)
_cell_measurement_reflns_used 3156
_cell_measurement_temperature 293(2)
_cell_measurement_theta_max 24.5640
_cell_measurement_theta_min 3.2380
_cell_volume 1396.42(14)
_computing_cell_refinement
;
CrysAlisPro (Rigaku OD, 2018)
;
_computing_data_collection
;
CrysAlisPro (Rigaku OD, 2018)
;
_computing_data_reduction
;
CrysAlisPro (Rigaku OD, 2018)
;
_computing_molecular_graphics
;
<i>OLEX2</i> (Dolomanov <i>et al.</i>,  2009)
;
_computing_publication_material
;
<i>OLEX2</i> (Dolomanov <i>et al.</i>,  2009)
;
_computing_structure_refinement
;
<i>SHELXL2016/4</i> (Sheldrick, 2015b)
;
_computing_structure_solution
;
SHELXT  (Sheldrick, 2015a)
;
_diffrn_ambient_temperature 293(2)
_diffrn_detector 'CCD plate'
_diffrn_detector_area_resol_mean 15.9631
_diffrn_measured_fraction_theta_full 0.996
_diffrn_measured_fraction_theta_max 0.996
_diffrn_measurement_device 'four-circle diffractometer'
_diffrn_measurement_device_type 'Rigaku Oxford Diffraction SuperNova, Single source at offset/far, Eos'
_diffrn_measurement_method '\w scans'
_diffrn_radiation_monochromator mirror
_diffrn_radiation_probe x-ray
_diffrn_radiation_type 'Mo K\a'
_diffrn_radiation_wavelength 0.71073
_diffrn_reflns_av_R_equivalents 0.0366
_diffrn_reflns_av_unetI/netI 0.0519
_diffrn_reflns_limit_h_max 7
_diffrn_reflns_limit_h_min -7
_diffrn_reflns_limit_k_max 11
_diffrn_reflns_limit_k_min -11
_diffrn_reflns_limit_l_max 29
_diffrn_reflns_limit_l_min -29
_diffrn_reflns_number 15169
_diffrn_reflns_theta_full 24.713
_diffrn_reflns_theta_max 24.713
_diffrn_reflns_theta_min 2.437
_diffrn_source 'micro-focus sealed X-ray tube'
_exptl_absorpt_coefficient_mu 0.391
_exptl_absorpt_correction_T_max 1.00000
_exptl_absorpt_correction_T_min 0.86280
_exptl_absorpt_correction_type multi-scan
_exptl_absorpt_process_details
;
(CrysAlisPro; Rigaku OD, 2018)
;
_exptl_crystal_colour colourless
_exptl_crystal_density_diffrn 1.462
_exptl_crystal_description plate
_exptl_crystal_F_000 636
_exptl_crystal_size_max 0.4
_exptl_crystal_size_mid 0.2
_exptl_crystal_size_min 0.05
_refine_diff_density_max 0.591
_refine_diff_density_min -0.466
_refine_ls_extinction_method none
_refine_ls_goodness_of_fit_ref 1.023
_refine_ls_hydrogen_treatment mixed
_refine_ls_matrix_type full
_refine_ls_number_parameters 373
_refine_ls_number_reflns 4742
_refine_ls_number_restraints 0
_refine_ls_restrained_S_all 1.023
_refine_ls_R_factor_all 0.1102
_refine_ls_R_factor_gt 0.0675
_refine_ls_shift/su_max 0.000
_refine_ls_shift/su_mean 0.000
_refine_ls_structure_factor_coef Fsqd
_refine_ls_weighting_details 'w=1/[\s^2^(Fo^2^)+(0.1110P)^2^+0.2689P] where P=(Fo^2^+2Fc^2^)/3'
_refine_ls_weighting_scheme calc
_refine_ls_wR_factor_gt 0.1793
_refine_ls_wR_factor_ref 0.2111
_reflns_number_gt 2836
_reflns_number_total 4742
_reflns_threshold_expression 'I > 2\s(I)'
_cod_data_source_file ey2007sup1.cif
_cod_data_source_block I
_cod_database_code 2243824
_shelx_space_group_comment
;
The symmetry employed for this shelxl refinement is uniquely defined
by the following loop, which should always be used as a source of
symmetry information in preference to the above space-group names.
They are only intended as comments.
;
_shelx_estimated_absorpt_t_min 0.859
_shelx_estimated_absorpt_t_max 0.981

loop_
_space_group_symop_operation_xyz
'x, y, z'
'-x, -y, -z'

loop_
_atom_site_type_symbol
_atom_site_label
_atom_site_fract_x
_atom_site_fract_y
_atom_site_fract_z
_atom_site_U_iso_or_equiv
_atom_site_adp_type
_atom_site_calc_flag
_atom_site_occupancy
_atom_site_disorder_assembly
_atom_site_disorder_group
S S1 -0.2860(3) -0.46353(17) 0.04899(7) 0.0970(6) Uani d 1 . .
C C2 -0.0473(9) -0.4037(5) 0.08824(19) 0.0737(15) Uani d 1 . .
H H2 0.067798 -0.451127 0.090654 0.088 Uiso calc 1 . .
C C3 -0.0407(8) -0.2770(5) 0.11636(17) 0.0590(13) Uani d 1 . .
C C4 -0.2427(9) -0.2331(6) 0.1050(2) 0.0793(16) Uani d 1 . .
H H4 -0.271387 -0.150647 0.120601 0.095 Uiso calc 1 . .
C C5 -0.3963(9) -0.3270(6) 0.06777(19) 0.0773(16) Uani d 1 . .
H H5 -0.536358 -0.315058 0.055580 0.093 Uiso calc 1 . .
C C6 0.1494(8) -0.2019(5) 0.15232(17) 0.0590(13) Uani d 1 . .
H H6 0.278677 -0.237405 0.152768 0.071 Uiso calc 1 . .
C C7 0.1570(8) -0.0887(5) 0.18434(16) 0.0564(12) Uani d 1 . .
H H7 0.028240 -0.052797 0.186141 0.068 Uiso calc 1 . .
C C8 0.3652(8) -0.0173(4) 0.21754(16) 0.0492(11) Uani d 1 . .
O O9 0.5535(6) -0.0384(3) 0.20858(12) 0.0645(9) Uani d 1 . .
C C10 0.3407(7) 0.0826(4) 0.26258(15) 0.0415(10) Uani d 1 . .
C C11 0.1313(7) 0.0763(4) 0.28700(16) 0.0481(11) Uani d 1 . .
H H11 -0.003355 0.010363 0.273775 0.058 Uiso calc 1 . .
C C12 0.1206(7) 0.1658(4) 0.33031(16) 0.0453(10) Uani d 1 . .
H H12 -0.019503 0.157608 0.347103 0.054 Uiso calc 1 . .
C C13 0.3197(6) 0.2689(4) 0.34915(14) 0.0345(9) Uani d 1 . .
C C14 0.5284(6) 0.2788(4) 0.32503(15) 0.0399(9) Uani d 1 . .
H H14 0.661673 0.347244 0.337605 0.048 Uiso calc 1 . .
C C15 0.5386(7) 0.1867(4) 0.28211(15) 0.0424(10) Uani d 1 . .
H H15 0.679617 0.193833 0.265864 0.051 Uiso calc 1 . .
O O16 0.2876(4) 0.3529(2) 0.39231(10) 0.0382(6) Uani d 1 . .
C C17 0.4768(6) 0.4721(4) 0.40807(14) 0.0319(8) Uani d 1 . .
H H17A 0.535908 0.527277 0.377332 0.038 Uiso calc 1 . .
H H17B 0.600512 0.438362 0.423326 0.038 Uiso calc 1 . .
C C18 0.3947(6) 0.5661(4) 0.44896(14) 0.0306(8) Uani d 1 . .
O O19 0.5596(4) 0.6761(2) 0.46588(10) 0.0377(6) Uani d 1 . .
H H19 0.510(5) 0.754(3) 0.4992(13) 0.057 Uiso d 1 . .
O O20 0.1957(4) 0.5391(3) 0.46318(11) 0.0438(7) Uani d 1 . .
K K41 0.99969(12) 0.75075(8) 0.50093(4) 0.0469(3) Uani d 1 . .
S S21 1.2169(3) 1.89226(19) 0.97523(6) 0.1039(7) Uani d 1 . .
C C22 0.9574(9) 1.8038(5) 0.9458(2) 0.0810(16) Uani d 1 . .
H H22 0.815783 1.786740 0.962611 0.097 Uiso calc 1 . .
C C23 0.9853(9) 1.7605(5) 0.89334(18) 0.0594(13) Uani d 1 . .
C C24 1.2196(10) 1.8010(6) 0.8802(2) 0.0792(16) Uani d 1 . .
H H24 1.273298 1.780776 0.846982 0.095 Uiso calc 1 . .
C C25 1.3664(9) 1.8759(5) 0.9226(2) 0.0764(16) Uani d 1 . .
H H25 1.526468 1.910936 0.920654 0.092 Uiso calc 1 . .
C C26 0.7955(8) 1.6804(5) 0.85850(17) 0.0609(13) Uani d 1 . .
H H26 0.647616 1.682595 0.868474 0.073 Uiso calc 1 . .
C C27 0.8094(8) 1.6051(4) 0.81437(16) 0.0544(12) Uani d 1 . .
H H27 0.955220 1.604702 0.802281 0.065 Uiso calc 1 . .
C C28 0.6044(8) 1.5216(4) 0.78335(16) 0.0507(11) Uani d 1 . .
O O29 0.4111(6) 1.5305(4) 0.79430(13) 0.0712(10) Uani d 1 . .
C C30 0.6352(7) 1.4222(4) 0.73870(15) 0.0417(10) Uani d 1 . .
C C31 0.8468(7) 1.4318(4) 0.71402(16) 0.0511(11) Uani d 1 . .
H H31 0.978632 1.501336 0.726665 0.061 Uiso calc 1 . .
C C32 0.8639(7) 1.3410(4) 0.67160(16) 0.0471(11) Uani d 1 . .
H H32 1.005424 1.351138 0.655226 0.057 Uiso calc 1 . .
C C33 0.6704(6) 1.2342(4) 0.65314(15) 0.0362(9) Uani d 1 . .
C C34 0.4595(7) 1.2207(4) 0.67660(15) 0.0415(10) Uani d 1 . .
H H34 0.329159 1.149650 0.664132 0.050 Uiso calc 1 . .
C C35 0.4435(7) 1.3150(4) 0.71934(15) 0.0437(10) Uani d 1 . .
H H35 0.301130 1.305726 0.735190 0.052 Uiso calc 1 . .
O O36 0.7068(4) 1.1507(2) 0.61025(10) 0.0382(6) Uani d 1 . .
C C37 0.5203(6) 1.0305(4) 0.59364(14) 0.0337(9) Uani d 1 . .
H H37A 0.396265 1.063516 0.578152 0.040 Uiso calc 1 . .
H H37B 0.460285 0.974311 0.624094 0.040 Uiso calc 1 . .
C C38 0.6055(6) 0.9381(4) 0.55283(13) 0.0294(8) Uani d 1 . .
O O39 0.4427(4) 0.8279(2) 0.53558(10) 0.0377(6) Uani d 1 . .
O O40 0.8052(4) 0.9662(3) 0.53874(11) 0.0437(7) Uani d 1 . .

loop_
_atom_site_aniso_label
_atom_site_aniso_U_11
_atom_site_aniso_U_22
_atom_site_aniso_U_33
_atom_site_aniso_U_12
_atom_site_aniso_U_13
_atom_site_aniso_U_23
S1 0.1100(13) 0.0799(10) 0.0923(11) 0.0172(9) -0.0278(10) -0.0307(9)
C2 0.096(4) 0.058(3) 0.065(3) 0.021(3) -0.022(3) -0.016(3)
C3 0.075(3) 0.054(3) 0.048(3) 0.019(3) -0.006(2) -0.009(2)
C4 0.085(4) 0.082(4) 0.074(3) 0.033(3) -0.012(3) -0.030(3)
C5 0.071(3) 0.104(4) 0.062(3) 0.035(3) -0.012(3) -0.020(3)
C6 0.071(3) 0.056(3) 0.051(3) 0.022(2) -0.009(2) -0.018(2)
C7 0.064(3) 0.059(3) 0.047(2) 0.021(2) -0.005(2) -0.011(2)
C8 0.066(3) 0.043(2) 0.040(2) 0.017(2) 0.000(2) -0.007(2)
O9 0.067(2) 0.070(2) 0.0599(19) 0.0291(18) 0.0033(17) -0.0232(17)
C10 0.051(3) 0.033(2) 0.040(2) 0.0112(19) -0.0026(19) -0.0040(18)
C11 0.043(2) 0.046(2) 0.048(2) 0.0037(19) -0.005(2) -0.017(2)
C12 0.038(2) 0.045(2) 0.049(2) 0.0065(19) 0.0049(19) -0.007(2)
C13 0.041(2) 0.0283(19) 0.035(2) 0.0125(17) -0.0021(18) -0.0055(17)
C14 0.040(2) 0.033(2) 0.044(2) 0.0079(18) -0.0013(19) -0.0081(18)
C15 0.042(2) 0.045(2) 0.043(2) 0.0168(19) 0.0027(19) -0.0065(19)
O16 0.0329(14) 0.0307(13) 0.0467(15) 0.0037(11) 0.0042(12) -0.0143(12)
C17 0.0271(18) 0.0277(18) 0.041(2) 0.0080(15) 0.0047(16) -0.0023(17)
C18 0.034(2) 0.0231(18) 0.036(2) 0.0108(16) 0.0022(17) 0.0031(16)
O19 0.0281(13) 0.0313(13) 0.0503(16) 0.0046(11) -0.0025(12) -0.0134(12)
O20 0.0313(15) 0.0346(15) 0.0600(17) 0.0013(12) 0.0132(13) -0.0118(13)
K41 0.0229(5) 0.0337(5) 0.0827(7) 0.0078(4) -0.0027(4) -0.0122(5)
S21 0.1230(14) 0.1059(13) 0.0789(11) 0.0321(11) -0.0247(10) -0.0399(10)
C22 0.087(4) 0.082(4) 0.067(3) 0.017(3) -0.003(3) -0.030(3)
C23 0.076(3) 0.053(3) 0.050(3) 0.021(3) -0.006(3) -0.014(2)
C24 0.086(4) 0.081(4) 0.061(3) 0.011(3) 0.000(3) -0.021(3)
C25 0.062(3) 0.068(3) 0.089(4) 0.006(3) -0.003(3) -0.024(3)
C26 0.073(3) 0.057(3) 0.056(3) 0.024(3) -0.002(3) -0.010(2)
C27 0.067(3) 0.053(3) 0.043(2) 0.018(2) -0.002(2) -0.011(2)
C28 0.066(3) 0.043(2) 0.043(2) 0.017(2) 0.001(2) -0.002(2)
O29 0.068(2) 0.078(2) 0.071(2) 0.0307(19) 0.0031(18) -0.0287(18)
C30 0.053(3) 0.038(2) 0.036(2) 0.018(2) 0.0015(19) -0.0054(18)
C31 0.045(2) 0.048(2) 0.055(3) 0.007(2) -0.009(2) -0.020(2)
C32 0.039(2) 0.044(2) 0.054(3) 0.0077(19) 0.000(2) -0.016(2)
C33 0.040(2) 0.0291(19) 0.041(2) 0.0136(17) 0.0015(18) -0.0043(17)
C34 0.042(2) 0.031(2) 0.048(2) 0.0050(17) 0.0015(19) -0.0088(19)
C35 0.042(2) 0.046(2) 0.043(2) 0.0130(19) 0.0056(19) 0.000(2)
O36 0.0343(14) 0.0296(13) 0.0467(15) 0.0042(11) 0.0040(12) -0.0128(12)
C37 0.0314(19) 0.0255(18) 0.043(2) 0.0070(16) 0.0019(17) -0.0045(17)
C38 0.030(2) 0.0262(18) 0.034(2) 0.0111(16) -0.0027(17) -0.0014(16)
O39 0.0256(13) 0.0333(13) 0.0511(16) 0.0053(11) -0.0033(12) -0.0141(12)
O40 0.0317(15) 0.0330(14) 0.0632(18) 0.0042(12) 0.0130(13) -0.0073(13)

loop_
_atom_type_symbol
_atom_type_description
_atom_type_scat_dispersion_real
_atom_type_scat_dispersion_imag
_atom_type_scat_source
C C 0.0033 0.0016 'International Tables Vol C Tables 4.2.6.8 and 6.1.1.4'
H H 0.0000 0.0000 'International Tables Vol C Tables 4.2.6.8 and 6.1.1.4'
K K 0.2009 0.2494 'International Tables Vol C Tables 4.2.6.8 and 6.1.1.4'
O O 0.0106 0.0060 'International Tables Vol C Tables 4.2.6.8 and 6.1.1.4'
S S 0.1246 0.1234 'International Tables Vol C Tables 4.2.6.8 and 6.1.1.4'

loop_
_geom_angle_atom_site_label_1
_geom_angle_atom_site_label_2
_geom_angle_atom_site_label_3
_geom_angle_site_symmetry_1
_geom_angle_site_symmetry_3
_geom_angle
_geom_angle_publ_flag
C5 S1 C2 . . 94.1(2) ?
S1 C2 H2 . . 123.6 ?
C3 C2 S1 . . 112.8(4) ?
C3 C2 H2 . . 123.6 ?
C2 C3 C4 . . 110.3(4) ?
C2 C3 C6 . . 123.5(4) ?
C4 C3 C6 . . 126.2(4) ?
C3 C4 H4 . . 123.2 ?
C5 C4 C3 . . 113.5(4) ?
C5 C4 H4 . . 123.2 ?
S1 C5 H5 . . 125.3 ?
C4 C5 S1 . . 109.3(4) ?
C4 C5 H5 . . 125.3 ?
C3 C6 H6 . . 116.7 ?
C7 C6 C3 . . 126.6(4) ?
C7 C6 H6 . . 116.7 ?
C6 C7 H7 . . 119.1 ?
C6 C7 C8 . . 121.7(4) ?
C8 C7 H7 . . 119.1 ?
C7 C8 C10 . . 118.2(4) ?
O9 C8 C7 . . 121.6(4) ?
O9 C8 C10 . . 120.2(4) ?
C11 C10 C8 . . 123.3(4) ?
C11 C10 C15 . . 118.1(3) ?
C15 C10 C8 . . 118.5(4) ?
C10 C11 H11 . . 119.5 ?
C12 C11 C10 . . 121.0(4) ?
C12 C11 H11 . . 119.5 ?
C11 C12 H12 . . 120.0 ?
C11 C12 C13 . . 120.0(4) ?
C13 C12 H12 . . 120.0 ?
C14 C13 C12 . . 120.0(3) ?
O16 C13 C12 . . 114.8(3) ?
O16 C13 C14 . . 125.2(3) ?
C13 C14 H14 . . 120.2 ?
C13 C14 C15 . . 119.6(3) ?
C15 C14 H14 . . 120.2 ?
C10 C15 H15 . . 119.4 ?
C14 C15 C10 . . 121.2(3) ?
C14 C15 H15 . . 119.4 ?
C13 O16 C17 . . 116.7(3) ?
C13 O16 K41 . 2_666 127.8(2) ?
C17 O16 K41 . 2_666 106.87(18) ?
O16 C17 H17A . . 110.0 ?
O16 C17 H17B . . 110.0 ?
O16 C17 C18 . . 108.7(3) ?
H17A C17 H17B . . 108.3 ?
C18 C17 H17A . . 110.0 ?
C18 C17 H17B . . 110.0 ?
O19 C18 C17 . . 112.2(3) ?
O20 C18 C17 . . 122.6(3) ?
O20 C18 O19 . . 125.2(3) ?
C18 O19 H19 . . 116.3(15) ?
C18 O19 K41 . . 142.1(2) ?
K41 O19 H19 . . 91.2(14) ?
C18 O20 K41 . 1_455 122.3(2) ?
C18 O20 K41 . 2_666 115.7(2) ?
K41 O20 K41 1_455 2_666 117.15(9) ?
O16 K41 H19 2_666 . 63.9(6) ?
O16 K41 K41 2_666 2_766 79.07(5) ?
O16 K41 K41 2_666 2_776 101.93(5) ?
O16 K41 O36 2_666 2_776 178.61(5) ?
O19 K41 O16 . 2_666 76.94(7) ?
O19 K41 H19 . . 23.9(6) ?
O19 K41 O20 . 2_666 74.97(7) ?
O19 K41 O20 . 1_655 107.07(8) ?
O19 K41 K41 . 2_766 90.67(5) ?
O19 K41 K41 . 2_776 89.07(5) ?
O19 K41 O36 . 2_776 102.66(7) ?
O19 K41 O39 . 1_655 179.45(8) ?
O19 K41 O40 . . 73.28(7) ?
O19 K41 O40 . 2_776 104.52(8) ?
O20 K41 O16 2_666 2_666 50.51(6) ?
O20 K41 O16 1_655 2_666 109.72(7) ?
O20 K41 H19 2_666 . 82.6(6) ?
O20 K41 H19 1_655 . 129.3(6) ?
O20 K41 O20 1_655 2_666 62.85(9) ?
O20 K41 K41 2_666 2_776 150.25(6) ?
O20 K41 K41 2_666 2_766 30.52(5) ?
O20 K41 K41 1_655 2_766 32.32(6) ?
O20 K41 K41 1_655 2_776 146.88(7) ?
O20 K41 O36 1_655 2_776 69.08(7) ?
O20 K41 O36 2_666 2_776 128.11(6) ?
O20 K41 O40 1_655 2_776 115.51(8) ?
O20 K41 O40 1_655 . 179.49(8) ?
K41 K41 H19 2_766 . 106.5(6) ?
K41 K41 H19 2_776 . 73.6(6) ?
K41 K41 K41 2_776 2_766 178.88(4) ?
O36 K41 H19 2_776 . 116.2(6) ?
O36 K41 K41 2_776 2_766 99.62(4) ?
O36 K41 K41 2_776 2_776 79.38(5) ?
O39 K41 O16 1_655 2_666 103.47(7) ?
O39 K41 H19 1_655 . 156.1(7) ?
O39 K41 O20 1_655 2_666 105.57(8) ?
O39 K41 O20 1_655 1_655 73.16(7) ?
O39 K41 K41 1_655 2_766 89.77(5) ?
O39 K41 K41 1_655 2_776 90.48(5) ?
O39 K41 O36 1_655 2_776 76.94(7) ?
O39 K41 O40 1_655 . 106.49(8) ?
O39 K41 O40 1_655 2_776 74.93(7) ?
O40 K41 O16 . 2_666 70.70(7) ?
O40 K41 O16 2_776 2_666 131.58(7) ?
O40 K41 H19 2_776 . 97.8(6) ?
O40 K41 H19 . . 51.1(6) ?
O40 K41 O20 2_776 2_666 177.80(7) ?
O40 K41 O20 . 2_666 117.64(8) ?
O40 K41 K41 2_776 2_766 147.81(6) ?
O40 K41 K41 . 2_766 148.16(6) ?
O40 K41 K41 . 2_776 32.63(6) ?
O40 K41 K41 2_776 2_776 31.38(5) ?
O40 K41 O36 2_776 2_776 49.80(6) ?
O40 K41 O36 . 2_776 110.51(7) ?
O40 K41 O40 . 2_776 64.01(9) ?
C25 S21 C22 . . 94.4(2) ?
S21 C22 H22 . . 124.5 ?
C23 C22 S21 . . 111.1(4) ?
C23 C22 H22 . . 124.5 ?
C22 C23 C24 . . 110.5(4) ?
C22 C23 C26 . . 123.7(5) ?
C24 C23 C26 . . 125.8(4) ?
C23 C24 H24 . . 123.3 ?
C23 C24 C25 . . 113.4(5) ?
C25 C24 H24 . . 123.3 ?
S21 C25 H25 . . 124.6 ?
C24 C25 S21 . . 110.7(4) ?
C24 C25 H25 . . 124.6 ?
C23 C26 H26 . . 116.4 ?
C27 C26 C23 . . 127.1(5) ?
C27 C26 H26 . . 116.4 ?
C26 C27 H27 . . 118.6 ?
C26 C27 C28 . . 122.8(4) ?
C28 C27 H27 . . 118.6 ?
C27 C28 C30 . . 118.8(4) ?
O29 C28 C27 . . 121.1(4) ?
O29 C28 C30 . . 120.1(4) ?
C31 C30 C28 . . 123.8(4) ?
C35 C30 C28 . . 118.7(4) ?
C35 C30 C31 . . 117.5(3) ?
C30 C31 H31 . . 119.3 ?
C32 C31 C30 . . 121.5(4) ?
C32 C31 H31 . . 119.3 ?
C31 C32 H32 . . 120.0 ?
C31 C32 C33 . . 120.0(4) ?
C33 C32 H32 . . 120.0 ?
C34 C33 C32 . . 120.2(3) ?
O36 C33 C32 . . 115.1(3) ?
O36 C33 C34 . . 124.7(3) ?
C33 C34 H34 . . 120.4 ?
C33 C34 C35 . . 119.3(3) ?
C35 C34 H34 . . 120.4 ?
C30 C35 C34 . . 121.6(4) ?
C30 C35 H35 . . 119.2 ?
C34 C35 H35 . . 119.2 ?
C33 O36 K41 . 2_776 129.6(2) ?
C33 O36 C37 . . 117.0(3) ?
C37 O36 K41 . 2_776 104.73(18) ?
O36 C37 H37A . . 109.9 ?
O36 C37 H37B . . 109.9 ?
O36 C37 C38 . . 109.1(3) ?
H37A C37 H37B . . 108.3 ?
C38 C37 H37A . . 109.9 ?
C38 C37 H37B . . 109.9 ?
O39 C38 C37 . . 112.1(3) ?
O40 C38 C37 . . 122.9(3) ?
O40 C38 O39 . . 125.0(3) ?
K41 O39 H19 1_455 . 94.4(13) ?
C38 O39 H19 . . 112.4(14) ?
C38 O39 K41 . 1_455 142.1(2) ?
K41 O40 K41 . 2_776 115.99(9) ?
C38 O40 K41 . 2_776 116.9(2) ?
C38 O40 K41 . . 121.3(2) ?

loop_
_geom_bond_atom_site_label_1
_geom_bond_atom_site_label_2
_geom_bond_site_symmetry_2
_geom_bond_distance
_geom_bond_publ_flag
S1 C2 . 1.682(5) ?
S1 C5 . 1.680(5) ?
C2 H2 . 0.9300 ?
C2 C3 . 1.375(6) ?
C3 C4 . 1.419(6) ?
C3 C6 . 1.455(6) ?
C4 H4 . 0.9300 ?
C4 C5 . 1.415(6) ?
C5 H5 . 0.9300 ?
C6 H6 . 0.9300 ?
C6 C7 . 1.318(5) ?
C7 H7 . 0.9300 ?
C7 C8 . 1.481(6) ?
C8 O9 . 1.223(5) ?
C8 C10 . 1.489(5) ?
C10 C11 . 1.391(5) ?
C10 C15 . 1.399(5) ?
C11 H11 . 0.9300 ?
C11 C12 . 1.372(5) ?
C12 H12 . 0.9300 ?
C12 C13 . 1.394(5) ?
C13 C14 . 1.378(5) ?
C13 O16 . 1.372(4) ?
C14 H14 . 0.9300 ?
C14 C15 . 1.380(5) ?
C15 H15 . 0.9300 ?
O16 C17 . 1.417(4) ?
O16 K41 2_666 3.245(3) ?
C17 H17A . 0.9700 ?
C17 H17B . 0.9700 ?
C17 C18 . 1.514(5) ?
C18 O19 . 1.292(4) ?
C18 O20 . 1.212(4) ?
O19 H19 . 1.19(3) ?
O19 K41 . 2.672(2) ?
O20 K41 1_455 2.760(2) ?
O20 K41 2_666 2.906(3) ?
K41 O16 2_666 3.245(3) ?
K41 O19 . 2.672(2) ?
K41 H19 . 2.95(3) ?
K41 O20 2_666 2.906(3) ?
K41 O20 1_655 2.760(2) ?
K41 K41 2_776 4.8084(15) ?
K41 K41 2_766 4.8353(14) ?
K41 O36 2_776 3.347(3) ?
K41 O39 1_655 2.685(2) ?
K41 O40 2_776 2.885(3) ?
K41 O40 . 2.785(2) ?
S21 C22 . 1.703(5) ?
S21 C25 . 1.631(5) ?
C22 H22 . 0.9300 ?
C22 C23 . 1.390(6) ?
C23 C24 . 1.400(7) ?
C23 C26 . 1.451(6) ?
C24 H24 . 0.9300 ?
C24 C25 . 1.413(6) ?
C25 H25 . 0.9300 ?
C26 H26 . 0.9300 ?
C26 C27 . 1.314(5) ?
C27 H27 . 0.9300 ?
C27 C28 . 1.469(6) ?
C28 O29 . 1.220(5) ?
C28 C30 . 1.490(5) ?
C30 C31 . 1.400(6) ?
C30 C35 . 1.388(5) ?
C31 H31 . 0.9300 ?
C31 C32 . 1.372(5) ?
C32 H32 . 0.9300 ?
C32 C33 . 1.387(5) ?
C33 C34 . 1.377(5) ?
C33 O36 . 1.372(4) ?
C34 H34 . 0.9300 ?
C34 C35 . 1.398(5) ?
C35 H35 . 0.9300 ?
O36 K41 2_776 3.347(3) ?
O36 C37 . 1.420(4) ?
C37 H37A . 0.9700 ?
C37 H37B . 0.9700 ?
C37 C38 . 1.512(5) ?
C38 O39 . 1.288(4) ?
C38 O40 . 1.215(4) ?
O39 H19 . 1.27(3) ?
O39 K41 1_455 2.685(2) ?
O40 K41 2_776 2.885(3) ?

loop_
_geom_hbond_atom_site_label_D
_geom_hbond_atom_site_label_H
_geom_hbond_atom_site_label_A
_geom_hbond_site_symmetry_D
_geom_hbond_site_symmetry_H
_geom_hbond_site_symmetry_A
_geom_hbond_distance_DH
_geom_hbond_distance_HA
_geom_hbond_distance_DA
_geom_hbond_angle_DHA
_geom_hbond_publ_flag
O19 H19 O39 1_555 1_555 1_555 1.19(4) 1.27(4) 2.463(3) 174(4) yes
O19 H19 O40 1_555 1_555 1_555 1.19(4) 2.47(4) 3.259(3) 122(2) yes
C6 H6 O9 1_555 1_555 1_555 0.93 2.52 2.834(6) 100 yes
C26 H26 O29 1_555 1_555 1_555 0.93 2.49 2.814(6) 100 yes
C17 H17A Cg4 1_555 1_555 2_676 0.97 2.76 3.509(4) 134 yes
C37 H37B Cg3 1_555 1_555 2_666 0.97 2.82 3.535(4) 131 yes

loop_
_geom_torsion_atom_site_label_1
_geom_torsion_atom_site_label_2
_geom_torsion_atom_site_label_3
_geom_torsion_atom_site_label_4
_geom_torsion_site_symmetry_1
_geom_torsion_site_symmetry_2
_geom_torsion_site_symmetry_3
_geom_torsion_site_symmetry_4
_geom_torsion
_geom_torsion_publ_flag
S1 C2 C3 C4 . . . . 1.2(6) ?
S1 C2 C3 C6 . . . . -178.9(4) ?
C2 S1 C5 C4 . . . . 0.4(5) ?
C2 C3 C4 C5 . . . . -0.9(7) ?
C2 C3 C6 C7 . . . . -172.8(5) ?
C3 C4 C5 S1 . . . . 0.3(6) ?
C3 C6 C7 C8 . . . . -177.2(4) ?
C4 C3 C6 C7 . . . . 7.1(9) ?
C5 S1 C2 C3 . . . . -0.9(4) ?
C6 C3 C4 C5 . . . . 179.2(5) ?
C6 C7 C8 O9 . . . . 16.3(7) ?
C6 C7 C8 C10 . . . . -163.9(4) ?
C7 C8 C10 C11 . . . . 23.2(6) ?
C7 C8 C10 C15 . . . . -158.0(4) ?
C8 C10 C11 C12 . . . . 176.3(4) ?
C8 C10 C15 C14 . . . . -177.6(4) ?
O9 C8 C10 C11 . . . . -157.1(4) ?
O9 C8 C10 C15 . . . . 21.7(6) ?
C10 C11 C12 C13 . . . . 2.6(6) ?
C11 C10 C15 C14 . . . . 1.2(6) ?
C11 C12 C13 C14 . . . . -1.5(6) ?
C11 C12 C13 O16 . . . . 179.5(3) ?
C12 C13 C14 C15 . . . . 0.3(6) ?
C12 C13 O16 C17 . . . . -171.3(3) ?
C12 C13 O16 K41 . . . 2_666 45.4(4) ?
C13 C14 C15 C10 . . . . -0.2(6) ?
C13 O16 C17 C18 . . . . 169.6(3) ?
C14 C13 O16 C17 . . . . 9.7(5) ?
C14 C13 O16 K41 . . . 2_666 -133.6(3) ?
C15 C10 C11 C12 . . . . -2.4(6) ?
O16 C13 C14 C15 . . . . 179.2(3) ?
O16 C17 C18 O19 . . . . 178.9(3) ?
O16 C17 C18 O20 . . . . -1.5(5) ?
C17 C18 O19 K41 . . . . -46.1(5) ?
C17 C18 O20 K41 . . . 2_666 52.3(4) ?
C17 C18 O20 K41 . . . 1_455 -153.2(2) ?
O19 C18 O20 K41 . . . 1_455 26.3(5) ?
O19 C18 O20 K41 . . . 2_666 -128.2(3) ?
O20 C18 O19 K41 . . . . 134.3(3) ?
K41 O16 C17 C18 2_666 . . . -40.0(3) ?
K41 O36 C37 C38 2_776 . . . 39.0(3) ?
S21 C22 C23 C24 . . . . 0.6(6) ?
S21 C22 C23 C26 . . . . 178.8(4) ?
C22 S21 C25 C24 . . . . 0.0(4) ?
C22 C23 C24 C25 . . . . -0.6(7) ?
C22 C23 C26 C27 . . . . -161.5(5) ?
C23 C24 C25 S21 . . . . 0.3(6) ?
C23 C26 C27 C28 . . . . 176.8(4) ?
C24 C23 C26 C27 . . . . 16.4(8) ?
C25 S21 C22 C23 . . . . -0.4(4) ?
C26 C23 C24 C25 . . . . -178.8(4) ?
C26 C27 C28 O29 . . . . 7.8(7) ?
C26 C27 C28 C30 . . . . -170.8(4) ?
C27 C28 C30 C31 . . . . -19.3(6) ?
C27 C28 C30 C35 . . . . 162.1(4) ?
C28 C30 C31 C32 . . . . -177.4(4) ?
C28 C30 C35 C34 . . . . 178.3(4) ?
O29 C28 C30 C31 . . . . 162.1(4) ?
O29 C28 C30 C35 . . . . -16.5(6) ?
C30 C31 C32 C33 . . . . -1.7(7) ?
C31 C30 C35 C34 . . . . -0.5(6) ?
C31 C32 C33 C34 . . . . 1.3(6) ?
C31 C32 C33 O36 . . . . 179.4(4) ?
C32 C33 C34 C35 . . . . -0.5(6) ?
C32 C33 O36 K41 . . . 2_776 -44.3(4) ?
C32 C33 O36 C37 . . . . 173.4(3) ?
C33 C34 C35 C30 . . . . 0.1(6) ?
C33 O36 C37 C38 . . . . -170.2(3) ?
C34 C33 O36 K41 . . . 2_776 133.7(3) ?
C34 C33 O36 C37 . . . . -8.6(5) ?
C35 C30 C31 C32 . . . . 1.3(6) ?
O36 C33 C34 C35 . . . . -178.4(3) ?
O36 C37 C38 O39 . . . . -179.0(3) ?
O36 C37 C38 O40 . . . . 1.2(5) ?
C37 C38 O39 K41 . . . 1_455 44.9(5) ?
C37 C38 O40 K41 . . . . 153.2(3) ?
C37 C38 O40 K41 . . . 2_776 -54.7(4) ?
O39 C38 O40 K41 . . . . -26.5(5) ?
O39 C38 O40 K41 . . . 2_776 125.6(3) ?
O40 C38 O39 K41 . . . 1_455 -135.4(3) ?

_cod_database_fobs_code 2243824
